data_4325808
loop_
_publ_author_name
'Dingxian Jia'
'Jing Zhao'
'Yingli Pan'
'Weiwei Tang'
'Bing Wu'
'Yong Zhang'

_publ_contact_author_address
;Soochow University
      College of Chemistry, Chemical Engineering and Materials Science
      P.O. Box 174, Renai Road 199, Suzhou 215123
      P.R.China.
;
_publ_contact_author_email jiadingxian@suda.edu.cn
_publ_contact_author_fax 86-512-65880089
_publ_contact_author_name 'Dr. Dingxian Jia'
_publ_contact_author_phone 86-512-65880089
_publ_section_title
;
 Solvothermal Synthesis and Characterization of Polyselenidoarsenate Salts
 of Transition Metal Complex Cations
;
_journal_name_full 'Inorganic Chemistry'
_journal_page_first 7195
_journal_page_last 7201
_journal_paper_doi 10.1021/ic2007809
_journal_volume 50
_journal_year 2011
_chemical_formula_moiety 'C36 H24 Fe N6, As2 Se6'
_chemical_formula_sum 'C36 H24 As2 Fe N6 Se6'
_chemical_formula_weight 1220.06
_chemical_name_systematic
; 
 ? 
;
_space_group_IT_number 2
_symmetry_cell_setting triclinic
_symmetry_Int_Tables_number 2
_symmetry_space_group_name_Hall '-P 1'
_symmetry_space_group_name_H-M 'P -1'
_atom_sites_solution_hydrogens geom
_atom_sites_solution_primary direct
_atom_sites_solution_secondary difmap
_audit_creation_method SHELXL-97
_cell_angle_alpha 117.090(13)
_cell_angle_beta 99.308(15)
_cell_angle_gamma 105.732(18)
_cell_formula_units_Z 2
_cell_length_a 13.1258(7)
_cell_length_b 13.1882(7)
_cell_length_c 13.6521(6)
_cell_measurement_reflns_used 7090
_cell_measurement_temperature 223(2)
_cell_measurement_theta_max 25.3
_cell_measurement_theta_min 3.0
_cell_volume 1909.7(5)
_computing_cell_refinement CrystalClear
_computing_data_collection CrystalClear
_computing_data_reduction CrystalStructure
_computing_structure_refinement 'SHELXL-97 (Sheldrick, 1997)'
_computing_structure_solution 'SHELXS-97 (Sheldrick, 1990)'
_diffrn_ambient_temperature 223(2)
_diffrn_detector_area_resol_mean 7.31
_diffrn_measured_fraction_theta_full 0.994
_diffrn_measured_fraction_theta_max 0.994
_diffrn_measurement_device_type 'Rigaku Mercury'
_diffrn_measurement_method \w
_diffrn_radiation_monochromator graphite
_diffrn_radiation_source 'fine-focus sealed tube'
_diffrn_radiation_type MoK\a
_diffrn_radiation_wavelength 0.71073
_diffrn_reflns_av_R_equivalents 0.0599
_diffrn_reflns_av_sigmaI/netI 0.0743
_diffrn_reflns_limit_h_max 15
_diffrn_reflns_limit_h_min -15
_diffrn_reflns_limit_k_max 15
_diffrn_reflns_limit_k_min -15
_diffrn_reflns_limit_l_max 14
_diffrn_reflns_limit_l_min -16
_diffrn_reflns_number 18754
_diffrn_reflns_theta_full 25.35
_diffrn_reflns_theta_max 25.35
_diffrn_reflns_theta_min 3.00
_exptl_absorpt_coefficient_mu 7.869
_exptl_absorpt_correction_T_max 0.5717
_exptl_absorpt_correction_T_min 0.2764
_exptl_absorpt_correction_type multi-scan
_exptl_absorpt_process_details 'Jacobson, R. (1998) Private communication'
_exptl_crystal_colour dark-red
_exptl_crystal_density_diffrn 2.122
_exptl_crystal_description block
_exptl_crystal_F_000 1156
_exptl_crystal_size_max 0.22
_exptl_crystal_size_mid 0.18
_exptl_crystal_size_min 0.08
_refine_diff_density_max 1.836
_refine_diff_density_min -0.951
_refine_diff_density_rms 0.197
_refine_ls_extinction_method none
_refine_ls_goodness_of_fit_ref 1.110
_refine_ls_hydrogen_treatment constr
_refine_ls_matrix_type full
_refine_ls_number_parameters 461
_refine_ls_number_reflns 6958
_refine_ls_number_restraints 0
_refine_ls_restrained_S_all 1.110
_refine_ls_R_factor_all 0.0681
_refine_ls_R_factor_gt 0.0430
_refine_ls_shift/su_max 0.000
_refine_ls_shift/su_mean 0.000
_refine_ls_structure_factor_coef Fsqd
_refine_ls_weighting_details 'calc w=1/[\s^2^(Fo^2^)+(0.1219P)^2^+13.8121P] where P=(Fo^2^+2Fc^2^)/3'
_refine_ls_weighting_scheme calc
_refine_ls_wR_factor_gt 0.0878
_refine_ls_wR_factor_ref 0.1025
_reflns_number_gt 4923
_reflns_number_total 6958
_reflns_threshold_expression >2sigma(I)
_cod_data_source_file ic2007809_si_002_2.cif
_cod_data_source_block compound_1
_cod_original_cell_volume 1909.7(4)
_cod_database_code 4325808

loop_
_symmetry_equiv_pos_as_xyz
'x, y, z'
'-x, -y, -z'

loop_
_atom_site_label
_atom_site_type_symbol
_atom_site_fract_x
_atom_site_fract_y
_atom_site_fract_z
_atom_site_U_iso_or_equiv
_atom_site_adp_type
_atom_site_occupancy
_atom_site_symmetry_multiplicity
_atom_site_calc_flag
_atom_site_refinement_flags
As1 As 1.01641(11) 0.98621(12) 0.33568(11) 0.0450(4) Uani 1 1 d .
As2 As 0.3563(2) 0.8126(2) -0.0836(2) 0.0483(8) Uani 1 1 d .
Se1 Se 0.87866(12) 1.04778(14) 0.41914(12) 0.0558(4) Uani 1 1 d .
Se2 Se 1.01766(12) 0.82950(12) 0.38050(11) 0.0490(4) Uani 1 1 d .
Se3 Se 0.89200(13) 0.85742(13) 0.15139(11) 0.0576(4) Uani 1 1 d .
Se4 Se 0.5219(2) 1.1103(2) 0.1822(2) 0.0521(8) Uani 1 1 d .
Se5 Se 0.5014(3) 0.9038(2) 0.0954(2) 0.0488(9) Uani 1 1 d .
Se6 Se 0.35694(19) 0.61877(18) -0.15675(19) 0.0513(7) Uani 1 1 d .
Fe1 Fe 0.30233(13) 0.58528(14) 0.27327(13) 0.0312(4) Uani 1 1 d .
N1 N 0.1635(8) 0.5242(9) 0.3036(8) 0.037(2) Uani 1 1 d .
N2 N 0.2783(9) 0.4077(9) 0.1906(8) 0.041(2) Uani 1 1 d .
N3 N 0.3998(8) 0.6113(8) 0.4149(8) 0.033(2) Uani 1 1 d .
N4 N 0.4448(8) 0.6332(8) 0.2442(8) 0.034(2) Uani 1 1 d .
N5 N 0.2164(8) 0.5772(9) 0.1344(8) 0.037(2) Uani 1 1 d .
N6 N 0.3169(8) 0.7599(8) 0.3519(8) 0.037(2) Uani 1 1 d .
C1 C 0.1062(12) 0.5860(13) 0.3586(12) 0.052(3) Uani 1 1 d .
H1 H 0.1337 0.6713 0.3918 0.062 Uiso 1 1 calc R
C2 C 0.0048(12) 0.5268(14) 0.3688(12) 0.051(4) Uani 1 1 d .
H2 H -0.0347 0.5727 0.4056 0.066 Uiso 1 1 calc R
C3 C -0.0361(11) 0.4001(14) 0.3238(13) 0.048(4) Uani 1 1 d .
H3 H -0.1025 0.3597 0.3301 0.060 Uiso 1 1 calc R
C4 C 0.0255(12) 0.3364(13) 0.2694(12) 0.053(3) Uani 1 1 d .
C5 C -0.0080(14) 0.2030(15) 0.2164(13) 0.054(4) Uani 1 1 d .
H5 H -0.0733 0.1570 0.2201 0.070 Uiso 1 1 calc R
C6 C 0.0541(13) 0.1458(13) 0.1628(12) 0.056(4) Uani 1 1 d .
H6 H 0.0320 0.0614 0.1332 0.067 Uiso 1 1 calc R
C7 C 0.1530(11) 0.2088(12) 0.1490(11) 0.047(3) Uani 1 1 d .
C8 C 0.2199(14) 0.1549(11) 0.0925(11) 0.049(4) Uani 1 1 d .
H8 H 0.2007 0.0700 0.0575 0.061 Uiso 1 1 calc R
C9 C 0.3129(12) 0.2265(11) 0.0887(10) 0.046(3) Uani 1 1 d .
H9 H 0.3587 0.1907 0.0526 0.055 Uiso 1 1 calc R
C10 C 0.3411(11) 0.3524(11) 0.1379(10) 0.043(3) Uani 1 1 d .
H10 H 0.4055 0.3995 0.1339 0.051 Uiso 1 1 calc R
C11 C 0.1846(10) 0.3375(10) 0.1988(9) 0.036(3) Uani 1 1 d .
C12 C 0.1217(10) 0.3974(11) 0.2557(11) 0.047(3) Uani 1 1 d .
C13 C 0.3739(12) 0.5965(11) 0.5013(10) 0.043(3) Uani 1 1 d .
H13 H 0.2989 0.5663 0.4954 0.052 Uiso 1 1 calc R
C14 C 0.4573(14) 0.6256(12) 0.5989(10) 0.052(4) Uani 1 1 d .
H14 H 0.4378 0.6213 0.6599 0.063 Uiso 1 1 calc R
C15 C 0.5670(13) 0.6601(12) 0.6053(11) 0.051(3) Uani 1 1 d .
H15 H 0.6216 0.6762 0.6691 0.061 Uiso 1 1 calc R
C16 C 0.5976(11) 0.6713(11) 0.5178(11) 0.045(3) Uani 1 1 d .
C17 C 0.7072(12) 0.7020(12) 0.5140(12) 0.046(4) Uani 1 1 d .
H17 H 0.7648 0.7153 0.5738 0.057 Uiso 1 1 calc R
C18 C 0.7319(12) 0.7128(12) 0.4245(12) 0.051(3) Uani 1 1 d .
H18 H 0.8058 0.7347 0.4254 0.065 Uiso 1 1 calc R
C19 C 0.6458(9) 0.6909(10) 0.3297(11) 0.040(3) Uani 1 1 d .
C20 C 0.6641(12) 0.6997(12) 0.2352(13) 0.048(3) Uani 1 1 d .
H20 H 0.7360 0.7208 0.2306 0.064 Uiso 1 1 calc R
C21 C 0.5752(14) 0.6768(13) 0.1501(13) 0.046(4) Uani 1 1 d .
H21 H 0.5865 0.6837 0.0876 0.053 Uiso 1 1 calc R
C22 C 0.4656(11) 0.6424(12) 0.1562(11) 0.047(3) Uani 1 1 d .
H22 H 0.4060 0.6258 0.0963 0.057 Uiso 1 1 calc R
C23 C 0.5351(9) 0.6564(9) 0.3295(10) 0.032(2) Uani 1 1 d .
C24 C 0.5106(10) 0.6444(9) 0.4235(9) 0.038(2) Uani 1 1 d .
C25 C 0.1647(11) 0.4831(13) 0.0273(11) 0.050(3) Uani 1 1 d .
H25 H 0.1640 0.4061 0.0100 0.060 Uiso 1 1 calc R
C26 C 0.1099(12) 0.4941(14) -0.0630(12) 0.056(4) Uani 1 1 d .
H26 H 0.0716 0.4245 -0.1376 0.067 Uiso 1 1 calc R
C27 C 0.1132(12) 0.6071(15) -0.0404(13) 0.051(4) Uani 1 1 d .
H27 H 0.0799 0.6160 -0.0999 0.063 Uiso 1 1 calc R
C28 C 0.1681(10) 0.7101(13) 0.0745(12) 0.047(3) Uani 1 1 d .
C29 C 0.1787(14) 0.8329(15) 0.1081(16) 0.044(4) Uani 1 1 d .
H29 H 0.1492 0.8486 0.0522 0.056 Uiso 1 1 calc R
C30 C 0.2308(12) 0.9255(15) 0.2189(16) 0.052(4) Uani 1 1 d .
H30 H 0.2351 1.0044 0.2386 0.065 Uiso 1 1 calc R
C31 C 0.2798(10) 0.9087(11) 0.3082(13) 0.048(3) Uani 1 1 d .
C32 C 0.3289(12) 0.9989(13) 0.4263(13) 0.047(4) Uani 1 1 d .
H32 H 0.3332 1.0790 0.4522 0.058 Uiso 1 1 calc R
C33 C 0.3703(13) 0.9711(13) 0.5036(14) 0.044(4) Uani 1 1 d .
H33 H 0.4038 1.0318 0.5825 0.057 Uiso 1 1 calc R
C34 C 0.3623(11) 0.8475(11) 0.4630(11) 0.044(3) Uani 1 1 d .
H34 H 0.3899 0.8284 0.5168 0.052 Uiso 1 1 calc R
C35 C 0.2756(9) 0.7909(11) 0.2763(10) 0.038(3) Uani 1 1 d .
C36 C 0.2185(9) 0.6896(10) 0.1581(10) 0.035(3) Uani 1 1 d .

loop_
_atom_site_aniso_label
_atom_site_aniso_U_11
_atom_site_aniso_U_22
_atom_site_aniso_U_33
_atom_site_aniso_U_23
_atom_site_aniso_U_13
_atom_site_aniso_U_12
As1 0.0475(8) 0.0402(7) 0.0357(7) 0.0173(6) 0.0092(6) 0.0089(6)
As2 0.0445(2) 0.0473(17) 0.0413(19) 0.0240(15) 0.0025(17) 0.0028(17)
Se1 0.0596(9) 0.0656(9) 0.0450(8) 0.0278(7) 0.0126(7) 0.0335(8)
Se2 0.0565(8) 0.0448(8) 0.0445(8) 0.0203(6) 0.0164(6) 0.0244(7)
Se3 0.0674(9) 0.0481(8) 0.0343(7) 0.0198(6) 0.0056(7) 0.0012(7)
Se4 0.0519(2) 0.0463(14) 0.0425(17) 0.0287(13) 0.0059(17) 0.0023(16)
Se5 0.0422(3) 0.0413(16) 0.0435(2) 0.0240(16) 0.0026(2) 0.0019(18)
Se6 0.0465(16) 0.0423(12) 0.0458(16) 0.0211(11) 0.0031(14) 0.0024(11)
Fe1 0.0383(9) 0.0283(8) 0.0296(8) 0.0172(7) 0.0104(7) 0.0137(7)
N1 0.033(5) 0.043(6) 0.043(6) 0.025(5) 0.017(4) 0.020(5)
N2 0.054(6) 0.034(5) 0.034(5) 0.017(5) 0.016(5) 0.018(5)
N3 0.042(5) 0.033(5) 0.028(5) 0.016(4) 0.013(4) 0.019(4)
N4 0.048(6) 0.036(5) 0.026(5) 0.020(4) 0.016(4) 0.016(5)
N5 0.038(5) 0.038(5) 0.037(6) 0.020(5) 0.013(5) 0.014(5)
N6 0.049(6) 0.032(5) 0.034(5) 0.017(5) 0.018(5) 0.020(5)
C1 0.051(8) 0.045(7) 0.055(8) 0.022(7) 0.023(7) 0.016(7)
C2 0.059(9) 0.076(10) 0.055(9) 0.044(8) 0.031(7) 0.036(8)
C3 0.035(7) 0.065(10) 0.045(10) 0.035(8) 0.011(7) 0.009(7)
C4 0.053(8) 0.055(8) 0.043(8) 0.030(7) 0.002(6) 0.012(7)
C5 0.049(10) 0.056(10) 0.058(9) 0.045(9) 0.007(8) 0.001(8)
C6 0.078(10) 0.045(8) 0.051(8) 0.038(7) 0.012(8) 0.013(8)
C7 0.061(8) 0.040(7) 0.036(7) 0.025(6) 0.003(6) 0.013(6)
C8 0.042(12) 0.042(6) 0.048(7) 0.015(5) -0.017(7) 0.020(7)
C9 0.052(9) 0.046(7) 0.043(6) 0.019(6) 0.015(6) 0.027(7)
C10 0.056(8) 0.039(7) 0.034(6) 0.013(6) 0.016(6) 0.029(6)
C11 0.043(7) 0.028(6) 0.027(6) 0.013(5) 0.004(5) 0.004(5)
C12 0.038(6) 0.047(7) 0.046(7) 0.014(6) 0.012(6) 0.010(6)
C13 0.069(8) 0.043(7) 0.033(6) 0.026(6) 0.020(6) 0.030(6)
C14 0.049(12) 0.050(8) 0.050(7) 0.017(6) 0.015(7) 0.019(8)
C15 0.061(9) 0.047(8) 0.041(7) 0.019(6) 0.007(7) 0.026(7)
C16 0.061(8) 0.029(6) 0.044(7) 0.020(6) 0.008(6) 0.021(6)
C17 0.044(8) 0.040(7) 0.043(9) 0.017(7) -0.003(7) 0.016(7)
C18 0.044(7) 0.044(7) 0.051(8) 0.018(7) 0.000(6) 0.007(6)
C19 0.032(6) 0.033(6) 0.052(7) 0.026(6) 0.006(6) 0.008(5)
C20 0.046(8) 0.047(8) 0.049(10) 0.019(8) 0.013(8) 0.018(7)
C21 0.050(11) 0.055(9) 0.064(10) 0.042(8) 0.046(9) 0.035(8)
C22 0.057(8) 0.050(8) 0.043(7) 0.029(6) 0.023(6) 0.020(7)
C23 0.037(6) 0.020(5) 0.039(6) 0.016(5) 0.010(5) 0.009(5)
C24 0.038(7) 0.038(5) 0.027(6) 0.010(4) 0.005(5) 0.009(5)
C25 0.052(8) 0.063(9) 0.034(7) 0.024(7) 0.014(6) 0.025(7)
C26 0.051(8) 0.069(10) 0.044(8) 0.035(7) 0.004(7) 0.016(7)
C27 0.046(9) 0.051(11) 0.054(9) 0.017(9) 0.010(7) 0.023(8)
C28 0.038(7) 0.043(8) 0.054(8) 0.026(7) 0.010(6) 0.011(6)
C29 0.049(11) 0.046(11) 0.041(12) 0.020(11) 0.021(10) 0.021(10)
C30 0.060(9) 0.044(10) 0.052(14) 0.025(11) 0.026(10) 0.021(8)
C31 0.041(7) 0.039(7) 0.049(11) 0.026(8) 0.012(7) 0.013(6)
C32 0.042(9) 0.050(7) 0.046(10) 0.023(8) 0.019(8) 0.025(7)
C33 0.042(9) 0.038(8) 0.049(10) 0.012(7) 0.020(8) 0.020(7)
C34 0.053(7) 0.039(7) 0.041(7) 0.020(6) 0.021(6) 0.021(6)
C35 0.034(6) 0.034(6) 0.042(7) 0.018(6) 0.013(5) 0.013(5)
C36 0.038(6) 0.036(6) 0.051(7) 0.033(6) 0.021(6) 0.019(5)

loop_
_atom_type_symbol
_atom_type_description
_atom_type_scat_dispersion_real
_atom_type_scat_dispersion_imag
_atom_type_scat_source
C C 0.0033 0.0016 'International Tables Vol C Tables 4.2.6.8 and 6.1.1.4'
H H 0.0000 0.0000 'International Tables Vol C Tables 4.2.6.8 and 6.1.1.4'
N N 0.0061 0.0033 'International Tables Vol C Tables 4.2.6.8 and 6.1.1.4'
As As 0.0499 2.0058 'International Tables Vol C Tables 4.2.6.8 and 6.1.1.4'
Se Se -0.0929 2.2259 'International Tables Vol C Tables 4.2.6.8 and 6.1.1.4'
Fe Fe 0.3463 0.8444 'International Tables Vol C Tables 4.2.6.8 and 6.1.1.4'

loop_
_geom_angle_atom_site_label_1
_geom_angle_atom_site_label_2
_geom_angle_atom_site_label_3
_geom_angle
_geom_angle_site_symmetry_1
_geom_angle_site_symmetry_3
Se3 As1 Se2 97.24(7) . .
Se3 As1 Se1 94.07(7) . .
Se2 As1 Se1 99.93(7) . .
Se6 As2 Se5 95.14(12) . .
Se6 As2 Se4 99.71(10) . 2_675
Se5 As2 Se4 96.44(14) . 2_675
Se2 Se1 As1 101.80(7) 2_776 .
Se1 Se2 As1 101.07(7) 2_776 .
Se5 Se4 As2 101.86(10) . 2_675
Se4 Se5 As2 100.82(12) . .
N3 Fe1 N4 83.3(4) . .
N3 Fe1 N1 93.4(4) . .
N4 Fe1 N1 174.2(4) . .
N3 Fe1 N6 92.7(4) . .
N4 Fe1 N6 90.3(4) . .
N1 Fe1 N6 94.6(4) . .
N3 Fe1 N2 89.6(4) . .
N4 Fe1 N2 92.3(4) . .
N1 Fe1 N2 82.9(4) . .
N6 Fe1 N2 176.7(4) . .
N3 Fe1 N5 173.5(4) . .
N4 Fe1 N5 92.2(4) . .
N1 Fe1 N5 91.5(4) . .
N6 Fe1 N5 82.6(4) . .
N2 Fe1 N5 95.3(4) . .
C1 N1 C12 117.9(10) . .
C1 N1 Fe1 129.4(9) . .
C12 N1 Fe1 112.6(7) . .
C10 N2 C11 118.7(10) . .
C10 N2 Fe1 129.9(9) . .
C11 N2 Fe1 111.3(7) . .
C13 N3 C24 116.1(10) . .
C13 N3 Fe1 130.4(8) . .
C24 N3 Fe1 113.5(7) . .
C22 N4 C23 116.8(10) . .
C22 N4 Fe1 130.8(9) . .
C23 N4 Fe1 112.4(7) . .
C25 N5 C36 118.2(11) . .
C25 N5 Fe1 129.6(9) . .
C36 N5 Fe1 112.1(8) . .
C34 N6 C35 117.3(10) . .
C34 N6 Fe1 129.6(8) . .
C35 N6 Fe1 113.1(7) . .
N1 C1 C2 122.3(12) . .
N1 C1 H1 118.9 . .
C2 C1 H1 118.9 . .
C3 C2 C1 120.1(13) . .
C3 C2 H2 120.0 . .
C1 C2 H2 120.0 . .
C4 C3 C2 117.5(13) . .
C4 C3 H3 121.3 . .
C2 C3 H3 121.3 . .
C3 C4 C12 120.4(13) . .
C3 C4 C5 123.6(14) . .
C12 C4 C5 115.9(14) . .
C6 C5 C4 121.0(14) . .
C6 C5 H5 119.5 . .
C4 C5 H5 119.5 . .
C5 C6 C7 123.0(13) . .
C5 C6 H6 118.5 . .
C7 C6 H6 118.5 . .
C8 C7 C11 118.0(12) . .
C8 C7 C6 125.9(12) . .
C11 C7 C6 116.1(13) . .
C9 C8 C7 119.6(11) . .
C9 C8 H8 120.2 . .
C7 C8 H8 120.2 . .
C8 C9 C10 120.9(12) . .
C8 C9 H9 119.5 . .
C10 C9 H9 119.5 . .
N2 C10 C9 121.7(12) . .
N2 C10 H10 119.2 . .
C9 C10 H10 119.2 . .
N2 C11 C12 117.7(10) . .
N2 C11 C7 121.1(11) . .
C12 C11 C7 121.2(11) . .
C11 C12 N1 115.5(10) . .
C11 C12 C4 122.9(12) . .
N1 C12 C4 121.6(12) . .
N3 C13 C14 121.5(12) . .
N3 C13 H13 119.2 . .
C14 C13 H13 119.2 . .
C15 C14 C13 120.4(11) . .
C15 C14 H14 119.8 . .
C13 C14 H14 119.8 . .
C14 C15 C16 120.4(12) . .
C14 C15 H15 119.8 . .
C16 C15 H15 119.8 . .
C15 C16 C17 124.9(13) . .
C15 C16 C24 116.7(12) . .
C17 C16 C24 118.4(12) . .
C18 C17 C16 121.8(13) . .
C18 C17 H17 119.1 . .
C16 C17 H17 119.1 . .
C17 C18 C19 121.0(13) . .
C17 C18 H18 119.5 . .
C19 C18 H18 119.5 . .
C20 C19 C23 117.2(11) . .
C20 C19 C18 124.4(12) . .
C23 C19 C18 118.4(11) . .
C21 C20 C19 119.0(12) . .
C21 C20 H20 120.5 . .
C19 C20 H20 120.5 . .
C20 C21 C22 120.4(12) . .
C20 C21 H21 119.8 . .
C22 C21 H21 119.8 . .
N4 C22 C21 122.3(13) . .
N4 C22 H22 118.8 . .
C21 C22 H22 118.8 . .
N4 C23 C19 124.2(10) . .
N4 C23 C24 115.9(9) . .
C19 C23 C24 119.9(10) . .
N3 C24 C16 124.6(10) . .
N3 C24 C23 114.9(9) . .
C16 C24 C23 120.5(11) . .
N5 C25 C26 122.5(13) . .
N5 C25 H25 118.8 . .
C26 C25 H25 118.8 . .
C27 C26 C25 119.7(14) . .
C27 C26 H26 120.1 . .
C25 C26 H26 120.1 . .
C26 C27 C28 118.9(12) . .
C26 C27 H27 120.5 . .
C28 C27 H27 120.5 . .
C36 C28 C27 117.0(12) . .
C36 C28 C29 119.0(13) . .
C27 C28 C29 123.9(13) . .
C30 C29 C28 120.5(13) . .
C30 C29 H29 119.8 . .
C28 C29 H29 119.8 . .
C29 C30 C31 122.7(13) . .
C29 C30 H30 118.6 . .
C31 C30 H30 118.6 . .
C32 C31 C35 116.5(12) . .
C32 C31 C30 125.8(12) . .
C35 C31 C30 117.7(13) . .
C33 C32 C31 120.5(13) . .
C33 C32 H32 119.8 . .
C31 C32 H32 119.8 . .
C32 C33 C34 119.3(14) . .
C32 C33 H33 120.3 . .
C34 C33 H33 120.3 . .
N6 C34 C33 121.9(12) . .
N6 C34 H34 119.1 . .
C33 C34 H34 119.1 . .
N6 C35 C31 124.6(11) . .
N6 C35 C36 114.8(10) . .
C31 C35 C36 120.5(11) . .
N5 C36 C28 123.6(12) . .
N5 C36 C35 116.9(10) . .
C28 C36 C35 119.5(11) . .

loop_
_geom_bond_atom_site_label_1
_geom_bond_atom_site_label_2
_geom_bond_distance
_geom_bond_site_symmetry_2
As1 Se3 2.271(2) .
As1 Se2 2.411(2) .
As1 Se1 2.418(2) .
As2 Se6 2.285(3) .
As2 Se5 2.371(4) .
As2 Se4 2.542(4) 2_675
Se1 Se2 2.350(2) 2_776
Se2 Se1 2.350(2) 2_776
Se4 Se5 2.335(3) .
Se4 As2 2.542(4) 2_675
Fe1 N3 1.962(9) .
Fe1 N4 1.970(9) .
Fe1 N1 1.973(9) .
Fe1 N6 1.984(9) .
Fe1 N2 1.984(9) .
Fe1 N5 1.984(9) .
N1 C1 1.323(16) .
N1 C12 1.385(15) .
N2 C10 1.329(15) .
N2 C11 1.379(15) .
N3 C13 1.360(14) .
N3 C24 1.369(14) .
N4 C22 1.324(14) .
N4 C23 1.374(14) .
N5 C25 1.306(16) .
N5 C36 1.358(14) .
N6 C34 1.316(15) .
N6 C35 1.360(15) .
C1 C2 1.413(19) .
C1 H1 0.9300 .
C2 C3 1.39(2) .
C2 H2 0.9300 .
C3 C4 1.38(2) .
C3 H3 0.9300 .
C4 C12 1.392(18) .
C4 C5 1.46(2) .
C5 C6 1.34(2) .
C5 H5 0.9300 .
C6 C7 1.43(2) .
C6 H6 0.9300 .
C7 C8 1.39(2) .
C7 C11 1.412(16) .
C8 C9 1.35(2) .
C8 H8 0.9300 .
C9 C10 1.385(17) .
C9 H9 0.9300 .
C10 H10 0.9300 .
C11 C12 1.383(17) .
C13 C14 1.399(18) .
C13 H13 0.9300 .
C14 C15 1.36(2) .
C14 H14 0.9300 .
C15 C16 1.375(18) .
C15 H15 0.9300 .
C16 C17 1.402(19) .
C16 C24 1.406(16) .
C17 C18 1.37(2) .
C17 H17 0.9300 .
C18 C19 1.430(17) .
C18 H18 0.9300 .
C19 C20 1.398(17) .
C19 C23 1.399(15) .
C20 C21 1.36(2) .
C20 H20 0.9300 .
C21 C22 1.414(19) .
C21 H21 0.9300 .
C22 H22 0.9300 .
C23 C24 1.436(15) .
C25 C26 1.411(18) .
C25 H25 0.9300 .
C26 C27 1.36(2) .
C26 H26 0.9300 .
C27 C28 1.41(2) .
C27 H27 0.9300 .
C28 C36 1.395(16) .
C28 C29 1.426(19) .
C29 C30 1.33(2) .
C29 H29 0.9300 .
C30 C31 1.42(2) .
C30 H30 0.9300 .
C31 C32 1.39(2) .
C31 C35 1.391(16) .
C32 C33 1.35(2) .
C32 H32 0.9300 .
C33 C34 1.429(18) .
C33 H33 0.9300 .
C34 H34 0.9300 .
C35 C36 1.432(17) .

loop_
_geom_torsion_atom_site_label_1
_geom_torsion_atom_site_label_2
_geom_torsion_atom_site_label_3
_geom_torsion_atom_site_label_4
_geom_torsion
_geom_torsion_site_symmetry_1
_geom_torsion_site_symmetry_4
Se3 As1 Se1 Se2 174.45(7) . 2_776
Se2 As1 Se1 Se2 76.37(8) . 2_776
Se3 As1 Se2 Se1 -171.21(7) . 2_776
Se1 As1 Se2 Se1 -75.77(8) . 2_776
As2 Se4 Se5 As2 -80.98(15) 2_675 .
Se6 As2 Se5 Se4 176.98(11) . .
Se4 As2 Se5 Se4 76.58(12) 2_675 .
N3 Fe1 N1 C1 92.8(11) . .
N4 Fe1 N1 C1 148(4) . .
N6 Fe1 N1 C1 -0.2(11) . .
N2 Fe1 N1 C1 -178.0(11) . .
N5 Fe1 N1 C1 -82.8(11) . .
N3 Fe1 N1 C12 -89.2(8) . .
N4 Fe1 N1 C12 -34(4) . .
N6 Fe1 N1 C12 177.8(8) . .
N2 Fe1 N1 C12 0.0(8) . .
N5 Fe1 N1 C12 95.1(8) . .
N3 Fe1 N2 C10 -83.6(11) . .
N4 Fe1 N2 C10 -0.4(11) . .
N1 Fe1 N2 C10 -177.1(11) . .
N6 Fe1 N2 C10 141(6) . .
N5 Fe1 N2 C10 92.0(11) . .
N3 Fe1 N2 C11 92.0(8) . .
N4 Fe1 N2 C11 175.3(8) . .
N1 Fe1 N2 C11 -1.5(8) . .
N6 Fe1 N2 C11 -43(7) . .
N5 Fe1 N2 C11 -92.3(8) . .
N4 Fe1 N3 C13 -178.3(10) . .
N1 Fe1 N3 C13 -3.1(10) . .
N6 Fe1 N3 C13 91.7(10) . .
N2 Fe1 N3 C13 -85.9(10) . .
N5 Fe1 N3 C13 136(3) . .
N4 Fe1 N3 C24 -1.5(7) . .
N1 Fe1 N3 C24 173.7(7) . .
N6 Fe1 N3 C24 -91.4(7) . .
N2 Fe1 N3 C24 90.9(7) . .
N5 Fe1 N3 C24 -48(4) . .
N3 Fe1 N4 C22 179.2(11) . .
N1 Fe1 N4 C22 124(4) . .
N6 Fe1 N4 C22 -88.1(11) . .
N2 Fe1 N4 C22 89.8(11) . .
N5 Fe1 N4 C22 -5.5(11) . .
N3 Fe1 N4 C23 1.5(7) . .
N1 Fe1 N4 C23 -54(4) . .
N6 Fe1 N4 C23 94.2(7) . .
N2 Fe1 N4 C23 -87.9(7) . .
N5 Fe1 N4 C23 176.8(7) . .
N3 Fe1 N5 C25 138(3) . .
N4 Fe1 N5 C25 92.1(11) . .
N1 Fe1 N5 C25 -83.5(11) . .
N6 Fe1 N5 C25 -177.9(11) . .
N2 Fe1 N5 C25 -0.5(11) . .
N3 Fe1 N5 C36 -39(4) . .
N4 Fe1 N5 C36 -84.9(8) . .
N1 Fe1 N5 C36 99.5(8) . .
N6 Fe1 N5 C36 5.1(7) . .
N2 Fe1 N5 C36 -177.5(7) . .
N3 Fe1 N6 C34 -9.2(11) . .
N4 Fe1 N6 C34 -92.5(11) . .
N1 Fe1 N6 C34 84.4(11) . .
N2 Fe1 N6 C34 126(6) . .
N5 Fe1 N6 C34 175.4(11) . .
N3 Fe1 N6 C35 168.8(8) . .
N4 Fe1 N6 C35 85.5(8) . .
N1 Fe1 N6 C35 -97.6(8) . .
N2 Fe1 N6 C35 -56(7) . .
N5 Fe1 N6 C35 -6.7(8) . .
C12 N1 C1 C2 -0.5(19) . .
Fe1 N1 C1 C2 177.3(9) . .
N1 C1 C2 C3 2(2) . .
C1 C2 C3 C4 0(2) . .
C2 C3 C4 C12 -3(2) . .
C2 C3 C4 C5 -179.0(13) . .
C3 C4 C5 C6 178.7(14) . .
C12 C4 C5 C6 2.7(19) . .
C4 C5 C6 C7 -3(2) . .
C5 C6 C7 C8 -178.7(13) . .
C5 C6 C7 C11 1.9(19) . .
C11 C7 C8 C9 1.2(18) . .
C6 C7 C8 C9 -178.3(12) . .
C7 C8 C9 C10 -1.6(19) . .
C11 N2 C10 C9 1.7(17) . .
Fe1 N2 C10 C9 177.1(9) . .
C8 C9 C10 N2 0.1(19) . .
C10 N2 C11 C12 179.0(11) . .
Fe1 N2 C11 C12 2.8(13) . .
C10 N2 C11 C7 -2.1(16) . .
Fe1 N2 C11 C7 -178.3(9) . .
C8 C7 C11 N2 0.7(17) . .
C6 C7 C11 N2 -179.9(11) . .
C8 C7 C11 C12 179.6(11) . .
C6 C7 C11 C12 -0.9(17) . .
N2 C11 C12 N1 -2.9(16) . .
C7 C11 C12 N1 178.2(10) . .
N2 C11 C12 C4 -180.0(11) . .
C7 C11 C12 C4 1.1(18) . .
C1 N1 C12 C11 179.7(11) . .
Fe1 N1 C12 C11 1.5(13) . .
C1 N1 C12 C4 -3.1(17) . .
Fe1 N1 C12 C4 178.6(9) . .
C3 C4 C12 C11 -178.0(12) . .
C5 C4 C12 C11 -1.8(18) . .
C3 C4 C12 N1 5.1(19) . .
C5 C4 C12 N1 -178.7(11) . .
C24 N3 C13 C14 6.2(15) . .
Fe1 N3 C13 C14 -177.1(9) . .
N3 C13 C14 C15 -5.5(18) . .
C13 C14 C15 C16 2.4(19) . .
C14 C15 C16 C17 -177.7(12) . .
C14 C15 C16 C24 -0.6(18) . .
C15 C16 C17 C18 -179.3(13) . .
C24 C16 C17 C18 3.6(18) . .
C16 C17 C18 C19 -1(2) . .
C17 C18 C19 C20 -179.8(12) . .
C17 C18 C19 C23 -0.9(19) . .
C23 C19 C20 C21 1.2(18) . .
C18 C19 C20 C21 -179.9(13) . .
C19 C20 C21 C22 -1(2) . .
C23 N4 C22 C21 -1.2(17) . .
Fe1 N4 C22 C21 -178.8(9) . .
C20 C21 C22 N4 1(2) . .
C22 N4 C23 C19 1.4(16) . .
Fe1 N4 C23 C19 179.4(9) . .
C22 N4 C23 C24 -179.3(10) . .
Fe1 N4 C23 C24 -1.2(11) . .
C20 C19 C23 N4 -1.4(17) . .
C18 C19 C23 N4 179.7(10) . .
C20 C19 C23 C24 179.3(10) . .
C18 C19 C23 C24 0.4(16) . .
C13 N3 C24 C16 -4.4(15) . .
Fe1 N3 C24 C16 178.4(8) . .
C13 N3 C24 C23 178.5(9) . .
Fe1 N3 C24 C23 1.2(11) . .
C15 C16 C24 N3 1.6(16) . .
C17 C16 C24 N3 178.9(10) . .
C15 C16 C24 C23 178.6(10) . .
C17 C16 C24 C23 -4.1(16) . .
N4 C23 C24 N3 0.0(13) . .
C19 C23 C24 N3 179.4(9) . .
N4 C23 C24 C16 -177.2(10) . .
C19 C23 C24 C16 2.1(15) . .
C36 N5 C25 C26 -1.1(18) . .
Fe1 N5 C25 C26 -177.9(9) . .
N5 C25 C26 C27 2(2) . .
C25 C26 C27 C28 -2(2) . .
C26 C27 C28 C36 2(2) . .
C26 C27 C28 C29 178.8(13) . .
C36 C28 C29 C30 -4(2) . .
C27 C28 C29 C30 179.3(14) . .
C28 C29 C30 C31 1(2) . .
C29 C30 C31 C32 -175.7(14) . .
C29 C30 C31 C35 2.1(19) . .
C35 C31 C32 C33 0(2) . .
C30 C31 C32 C33 178.3(13) . .
C31 C32 C33 C34 -1(2) . .
C35 N6 C34 C33 -1.1(18) . .
Fe1 N6 C34 C33 176.8(9) . .
C32 C33 C34 N6 1(2) . .
C34 N6 C35 C31 1.1(17) . .
Fe1 N6 C35 C31 -177.2(9) . .
C34 N6 C35 C36 -174.8(10) . .
Fe1 N6 C35 C36 7.0(12) . .
C32 C31 C35 N6 -0.7(18) . .
C30 C31 C35 N6 -178.7(11) . .
C32 C31 C35 C36 174.9(11) . .
C30 C31 C35 C36 -3.1(17) . .
C25 N5 C36 C28 0.2(17) . .
Fe1 N5 C36 C28 177.6(9) . .
C25 N5 C36 C35 179.9(10) . .
Fe1 N5 C36 C35 -2.8(12) . .
C27 C28 C36 N5 -0.5(18) . .
C29 C28 C36 N5 -177.8(11) . .
C27 C28 C36 C35 179.9(11) . .
C29 C28 C36 C35 2.6(17) . .
N6 C35 C36 N5 -2.8(15) . .
C31 C35 C36 N5 -178.9(10) . .
N6 C35 C36 C28 176.8(10) . .
C31 C35 C36 C28 0.8(17) . .
